data_1542463
loop_
_publ_author_name
'Mota Merelo de Aguiar, Sara Raquel'
'St\"oger, Berthold'
'Weil, Matthias'
'Kirchner, Karl'

_publ_section_title
;
 Tetrakis(\m~2~-diphenylphosphinato-\k^2^<i>O</i>,<i>O</i>')tetra-\m~3~-oxido-tetraoxidohexamolybdenum(V)
;
_journal_coeditor_code SJ4007
_journal_issue 1
_journal_name_full IUCrData
_journal_page_first x160036
_journal_paper_doi 10.1107/S2414314616000365
_journal_volume 1
_journal_year 2016
_chemical_formula_iupac '[Mo4 (C12 H10 O2 P)4 O8]'
_chemical_formula_moiety 'C48 H40 Mo4 O16 P4'
_chemical_formula_sum 'C48 H40 Mo4 O16 P4'
_chemical_formula_weight 1380.44
_chemical_name_systematic
Tetrakis(\m~2~-diphenylphosphinato-\k^2^<i>O</i>,<i>O</i>')tetra-\m~3~-oxido-tetraoxidohexamolybdenum(V)
_space_group_crystal_system orthorhombic
_space_group_IT_number 60
_space_group_name_Hall '-P 2n 2ab'
_space_group_name_H-M_alt 'P b c n'
_symmetry_space_group_name_Hall '-P 2n 2ab'
_symmetry_space_group_name_H-M 'P b c n'
_atom_sites_solution_hydrogens geom
_audit_creation_method SHELXL-2014/7
_cell_angle_alpha 90
_cell_angle_beta 90
_cell_angle_gamma 90
_cell_formula_units_Z 4
_cell_length_a 16.1061(19)
_cell_length_b 19.891(2)
_cell_length_c 15.254(3)
_cell_measurement_reflns_used 9220
_cell_measurement_temperature 100
_cell_measurement_theta_max 30.0
_cell_measurement_theta_min 2.4
_cell_volume 4886.9(12)
_computing_cell_refinement
;
SAINT (Bruker, 2014)
;
_computing_data_collection
;
APEX2 (Bruker, 2014)
;
_computing_data_reduction
;
SAINT (Bruker, 2014)
;
_computing_molecular_graphics
;
XP in SHELXTL (Sheldrick, 2008), Mercury (Macrae <i>et al</i>,
2006)
;
_computing_publication_material
;
publCIF (Westrip, 2010)
;
_computing_structure_refinement
;
SHELXL2014 (Sheldrick, 2015)
;
_computing_structure_solution
;
SUPERFLIP (Palatinus & Chapuis, 2007)
;
_diffrn_ambient_temperature 100(2)
_diffrn_measured_fraction_theta_full 1.000
_diffrn_measured_fraction_theta_max 0.998
_diffrn_measurement_device 'four-circle diffractometer'
_diffrn_measurement_device_type 'Bruker Kappa APEXII CCD'
_diffrn_measurement_method '\w- and \f-scans'
_diffrn_radiation_monochromator graphite
_diffrn_radiation_type MoK\a
_diffrn_radiation_wavelength 0.71073
_diffrn_reflns_av_R_equivalents 0.0614
_diffrn_reflns_av_unetI/netI 0.0166
_diffrn_reflns_laue_measured_fraction_full 1.000
_diffrn_reflns_laue_measured_fraction_max 0.998
_diffrn_reflns_limit_h_max 24
_diffrn_reflns_limit_h_min -24
_diffrn_reflns_limit_k_max 30
_diffrn_reflns_limit_k_min -30
_diffrn_reflns_limit_l_max 23
_diffrn_reflns_limit_l_min -23
_diffrn_reflns_number 255304
_diffrn_reflns_point_group_measured_fraction_full 1.000
_diffrn_reflns_point_group_measured_fraction_max 0.998
_diffrn_reflns_theta_full 25.242
_diffrn_reflns_theta_max 32.680
_diffrn_reflns_theta_min 1.627
_exptl_absorpt_coefficient_mu 1.206
_exptl_absorpt_correction_T_max 0.66
_exptl_absorpt_correction_T_min 0.45
_exptl_absorpt_correction_type multi-scan
_exptl_absorpt_process_details
;
(<i>SADABS</i>; Bruker, 2014)
;
_exptl_crystal_colour 'dark red'
_exptl_crystal_density_diffrn 1.876
_exptl_crystal_description block
_exptl_crystal_F_000 2736
_exptl_crystal_size_max 0.61
_exptl_crystal_size_mid 0.49
_exptl_crystal_size_min 0.30
_refine_diff_density_max 0.916
_refine_diff_density_min -1.049
_refine_diff_density_rms 0.153
_refine_ls_extinction_method none
_refine_ls_goodness_of_fit_ref 1.272
_refine_ls_hydrogen_treatment constr
_refine_ls_matrix_type full
_refine_ls_number_parameters 326
_refine_ls_number_reflns 8962
_refine_ls_number_restraints 0
_refine_ls_restrained_S_all 1.272
_refine_ls_R_factor_all 0.0524
_refine_ls_R_factor_gt 0.0386
_refine_ls_shift/su_max 0.001
_refine_ls_shift/su_mean 0.000
_refine_ls_structure_factor_coef Fsqd
_refine_ls_weighting_details 'w=1/[\s^2^(Fo^2^)+23.6442P] where P=(Fo^2^+2Fc^2^)/3'
_refine_ls_weighting_scheme calc
_refine_ls_wR_factor_gt 0.0780
_refine_ls_wR_factor_ref 0.0900
_reflns_Friedel_coverage 0.000
_reflns_number_gt 7558
_reflns_number_total 8962
_reflns_threshold_expression 'I > 2\s(I)'
_cod_data_source_file sj4007sup1.cif
_cod_data_source_block I
_cod_depositor_comments 'Adding full bibliography for 1542463.cif.'
_cod_original_cell_volume 4887.0(11)
_cod_database_code 1542463
_cod_database_fobs_code 1542463
_publcif_datablock.id {51ca8247-5647-4dc5-acfa-0bd26edf7dda}

_shelx_shelxl_version_number 2014/7
_shelx_space_group_comment
;
The symmetry employed for this shelxl refinement is uniquely defined
by the following loop, which should always be used as a source of
symmetry information in preference to the above space-group names.
They are only intended as comments.
;
_shelx_estimated_absorpt_t_min 0.527
_shelx_estimated_absorpt_t_max 0.714
_publcif_info_exptl_table_max_cols 4
_publcif_info_exptl_table_use_headnotes n

loop_
_space_group_symop_operation_xyz
'x, y, z'
'-x+1/2, -y+1/2, z+1/2'
'-x, y, -z+1/2'
'x+1/2, -y+1/2, -z'
'-x, -y, -z'
'x-1/2, y-1/2, -z-1/2'
'x, -y, z-1/2'
'-x-1/2, y-1/2, z'

loop_
_atom_site_label
_atom_site_type_symbol
_atom_site_fract_x
_atom_site_fract_y
_atom_site_fract_z
_atom_site_U_iso_or_equiv
_atom_site_adp_type
_atom_site_occupancy
_atom_site_site_symmetry_order
_atom_site_calc_flag
_atom_site_refinement_flags_posn
_atom_site_refinement_flags_adp
_atom_site_refinement_flags_occupancy
Mo1 Mo 0.94264(2) 0.30980(2) 0.15695(2) 0.00840(5) Uani 1 1 d . . .
Mo2 Mo 1.05855(2) 0.21599(2) 0.15724(2) 0.00870(5) Uani 1 1 d . . .
P1 P 0.76853(4) 0.26945(3) 0.25500(4) 0.01124(11) Uani 1 1 d . . .
P2 P 1.0000 0.45135(4) 0.2500 0.01029(15) Uani 1 2 d S T P
P3 P 1.0000 0.07459(5) 0.2500 0.01125(15) Uani 1 2 d S T P
O1 O 1.06085(11) 0.31230(9) 0.18613(12) 0.0102(3) Uani 1 1 d . . .
O2 O 0.93968(11) 0.21393(9) 0.18558(12) 0.0095(3) Uani 1 1 d . . .
O3 O 0.93008(12) 0.31794(10) 0.04868(12) 0.0133(3) Uani 1 1 d . . .
O4 O 1.07105(12) 0.20672(10) 0.04932(12) 0.0142(3) Uani 1 1 d . . .
O5 O 1.18201(11) 0.21577(10) 0.19500(13) 0.0121(3) Uani 1 1 d . . .
O6 O 0.81967(11) 0.31237(10) 0.19196(12) 0.0120(3) Uani 1 1 d . . .
O7 O 0.94434(12) 0.41077(9) 0.18832(12) 0.0114(3) Uani 1 1 d . . .
O8 O 1.05526(12) 0.11516(9) 0.18828(13) 0.0133(3) Uani 1 1 d . . .
C1 C 0.69240(16) 0.22699(13) 0.19004(18) 0.0136(4) Uani 1 1 d . . .
C2 C 0.72255(18) 0.17894(16) 0.1312(2) 0.0199(5) Uani 1 1 d . . .
H2 H 0.7791 0.1696 0.1289 0.024 Uiso 1 1 calc R U .
C3 C 0.6680(2) 0.14529(17) 0.0762(2) 0.0226(6) Uani 1 1 d . . .
H3 H 0.6880 0.1134 0.0369 0.027 Uiso 1 1 calc R U .
C4 C 0.58371(19) 0.15910(17) 0.0796(2) 0.0218(6) Uani 1 1 d . . .
H4 H 0.5471 0.1361 0.0433 0.026 Uiso 1 1 calc R U .
C5 C 0.5542(2) 0.20701(18) 0.1370(2) 0.0260(6) Uani 1 1 d . . .
H5 H 0.4976 0.2162 0.1389 0.031 Uiso 1 1 calc R U .
C6 C 0.60803(18) 0.24191(17) 0.1924(2) 0.0212(5) Uani 1 1 d . . .
H6 H 0.5878 0.2747 0.2303 0.025 Uiso 1 1 calc R U .
C7 C 0.71892(16) 0.32266(13) 0.33376(17) 0.0128(4) Uani 1 1 d . . .
C8 C 0.66756(17) 0.29415(14) 0.39712(19) 0.0166(5) Uani 1 1 d . . .
H8 H 0.6589 0.2479 0.3977 0.020 Uiso 1 1 calc R U .
C9 C 0.62922(19) 0.33445(16) 0.4595(2) 0.0208(5) Uani 1 1 d . . .
H9 H 0.5942 0.3153 0.5010 0.025 Uiso 1 1 calc R U .
C10 C 0.64329(19) 0.40329(16) 0.4597(2) 0.0207(5) Uani 1 1 d . . .
H10 H 0.6179 0.4303 0.5017 0.025 Uiso 1 1 calc R U .
C11 C 0.6953(2) 0.43199(15) 0.3972(2) 0.0215(5) Uani 1 1 d . . .
H11 H 0.7045 0.4782 0.3975 0.026 Uiso 1 1 calc R U .
C12 C 0.73355(18) 0.39208(14) 0.3343(2) 0.0175(5) Uani 1 1 d . . .
H12 H 0.7686 0.4113 0.2928 0.021 Uiso 1 1 calc R U .
C13 C 1.06447(16) 0.50353(13) 0.18254(17) 0.0130(4) Uani 1 1 d . . .
C14 C 1.1143(2) 0.55275(15) 0.2199(2) 0.0220(6) Uani 1 1 d . . .
H14 H 1.1133 0.5597 0.2802 0.026 Uiso 1 1 calc R U .
C15 C 1.1655(2) 0.59151(16) 0.1671(2) 0.0254(6) Uani 1 1 d . . .
H15 H 1.1998 0.6238 0.1922 0.031 Uiso 1 1 calc R U .
C16 C 1.1659(2) 0.58250(16) 0.0774(2) 0.0226(6) Uani 1 1 d . . .
H16 H 1.1989 0.6098 0.0422 0.027 Uiso 1 1 calc R U .
C17 C 1.1175(2) 0.53317(18) 0.0397(2) 0.0245(6) Uani 1 1 d . . .
H17 H 1.1187 0.5265 -0.0206 0.029 Uiso 1 1 calc R U .
C18 C 1.0667(2) 0.49336(16) 0.09217(19) 0.0210(5) Uani 1 1 d . . .
H18 H 1.0342 0.4599 0.0669 0.025 Uiso 1 1 calc R U .
C19 C 1.06746(18) 0.02056(14) 0.31128(19) 0.0167(5) Uani 1 1 d . . .
C20 C 1.0336(2) -0.0317(2) 0.3592(3) 0.0397(10) Uani 1 1 d . . .
H20 H 0.9762 -0.0371 0.3614 0.048 Uiso 1 1 calc R U .
C21 C 1.0845(3) -0.0761(2) 0.4042(4) 0.0500(13) Uani 1 1 d . . .
H21 H 1.0613 -0.1109 0.4366 0.060 Uiso 1 1 calc R U .
C22 C 1.1683(3) -0.0686(2) 0.4008(3) 0.0392(10) Uani 1 1 d . . .
H22 H 1.2023 -0.0988 0.4303 0.047 Uiso 1 1 calc R U .
C23 C 1.2032(2) -0.0169(2) 0.3543(3) 0.0347(9) Uani 1 1 d . . .
H23 H 1.2605 -0.0117 0.3534 0.042 Uiso 1 1 calc R U .
C24 C 1.1529(2) 0.02794(18) 0.3083(2) 0.0240(6) Uani 1 1 d . . .
H24 H 1.1766 0.0626 0.2759 0.029 Uiso 1 1 calc R U .

loop_
_atom_site_aniso_label
_atom_site_aniso_U_11
_atom_site_aniso_U_22
_atom_site_aniso_U_33
_atom_site_aniso_U_23
_atom_site_aniso_U_13
_atom_site_aniso_U_12
Mo1 0.00826(8) 0.00886(8) 0.00810(8) 0.00068(6) -0.00012(6) -0.00049(6)
Mo2 0.00835(8) 0.00926(9) 0.00849(8) -0.00117(6) 0.00031(6) -0.00033(6)
P1 0.0070(2) 0.0143(3) 0.0124(3) 0.0027(2) 0.0006(2) -0.0001(2)
P2 0.0124(4) 0.0087(3) 0.0099(4) 0.000 0.0000(3) 0.000
P3 0.0108(4) 0.0090(3) 0.0140(4) 0.000 -0.0004(3) 0.000
O1 0.0085(7) 0.0114(7) 0.0107(7) -0.0018(6) 0.0007(6) -0.0012(6)
O2 0.0082(7) 0.0090(7) 0.0113(7) 0.0006(6) 0.0015(6) -0.0008(6)
O3 0.0136(8) 0.0160(8) 0.0102(8) 0.0013(6) 0.0002(6) -0.0018(7)
O4 0.0156(8) 0.0163(8) 0.0106(8) -0.0023(7) 0.0007(6) -0.0012(7)
O5 0.0086(7) 0.0138(8) 0.0140(8) -0.0045(6) 0.0006(6) 0.0000(6)
O6 0.0082(7) 0.0150(8) 0.0128(8) 0.0036(6) 0.0006(6) 0.0016(6)
O7 0.0134(8) 0.0093(7) 0.0116(7) 0.0012(6) -0.0026(6) -0.0009(6)
O8 0.0144(8) 0.0104(8) 0.0151(8) -0.0005(6) 0.0030(7) 0.0001(6)
C1 0.0104(10) 0.0141(10) 0.0161(11) 0.0021(9) -0.0012(8) -0.0001(8)
C2 0.0151(11) 0.0237(13) 0.0209(13) -0.0026(11) 0.0005(10) 0.0016(10)
C3 0.0228(14) 0.0254(14) 0.0196(13) -0.0058(11) -0.0033(11) 0.0006(11)
C4 0.0189(13) 0.0261(14) 0.0204(13) -0.0008(11) -0.0072(10) -0.0030(11)
C5 0.0151(12) 0.0329(16) 0.0300(16) -0.0062(13) -0.0070(11) 0.0029(12)
C6 0.0126(11) 0.0276(14) 0.0233(13) -0.0052(11) -0.0019(10) 0.0030(10)
C7 0.0112(10) 0.0141(10) 0.0130(10) 0.0006(8) 0.0007(8) 0.0000(8)
C8 0.0159(11) 0.0167(11) 0.0174(11) 0.0014(9) 0.0039(9) -0.0026(9)
C9 0.0192(12) 0.0248(14) 0.0182(12) 0.0011(11) 0.0053(10) -0.0009(11)
C10 0.0186(12) 0.0250(14) 0.0184(12) -0.0048(11) 0.0017(10) 0.0014(11)
C11 0.0226(13) 0.0171(12) 0.0247(14) -0.0031(11) 0.0015(11) -0.0005(10)
C12 0.0160(11) 0.0153(11) 0.0212(12) 0.0019(10) 0.0028(10) -0.0007(9)
C13 0.0143(10) 0.0099(9) 0.0149(10) -0.0014(8) 0.0018(8) 0.0003(8)
C14 0.0251(14) 0.0185(12) 0.0223(13) -0.0047(10) 0.0022(11) -0.0083(11)
C15 0.0308(16) 0.0184(13) 0.0271(15) -0.0028(11) 0.0056(12) -0.0106(12)
C16 0.0207(13) 0.0182(12) 0.0289(15) 0.0060(11) 0.0083(11) 0.0008(10)
C17 0.0263(15) 0.0329(16) 0.0144(12) 0.0023(11) 0.0057(11) -0.0008(12)
C18 0.0246(13) 0.0247(14) 0.0138(11) -0.0017(10) 0.0036(10) -0.0064(11)
C19 0.0164(11) 0.0139(11) 0.0197(12) 0.0027(9) -0.0033(9) 0.0007(9)
C20 0.0243(16) 0.039(2) 0.055(3) 0.0294(19) -0.0042(16) -0.0017(15)
C21 0.048(3) 0.040(2) 0.062(3) 0.032(2) -0.014(2) 0.0002(19)
C22 0.044(2) 0.0339(19) 0.039(2) 0.0018(16) -0.0218(18) 0.0173(17)
C23 0.0236(15) 0.050(2) 0.0302(17) -0.0103(16) -0.0116(13) 0.0138(15)
C24 0.0177(13) 0.0319(16) 0.0226(14) -0.0037(12) -0.0051(11) 0.0053(11)

loop_
_atom_type_symbol
_atom_type_description
_atom_type_scat_dispersion_real
_atom_type_scat_dispersion_imag
_atom_type_scat_source
C C 0.0033 0.0016 'International Tables Vol C Tables 4.2.6.8 and 6.1.1.4'
H H 0.0000 0.0000 'International Tables Vol C Tables 4.2.6.8 and 6.1.1.4'
Mo Mo -1.6832 0.6857 'International Tables Vol C Tables 4.2.6.8 and 6.1.1.4'
O O 0.0106 0.0060 'International Tables Vol C Tables 4.2.6.8 and 6.1.1.4'
P P 0.1023 0.0942 'International Tables Vol C Tables 4.2.6.8 and 6.1.1.4'

loop_
_geom_angle_atom_site_label_1
_geom_angle_atom_site_label_2
_geom_angle_atom_site_label_3
_geom_angle
_geom_angle_site_symmetry_1
_geom_angle_site_symmetry_3
O3 Mo1 O1 109.88(9) . .
O3 Mo1 O2 108.17(9) . .
O1 Mo1 O2 89.87(7) . .
O3 Mo1 O6 97.93(9) . .
O1 Mo1 O6 151.61(7) . .
O2 Mo1 O6 86.71(7) . .
O3 Mo1 O7 97.84(8) . .
O1 Mo1 O7 84.81(7) . .
O2 Mo1 O7 153.70(7) . .
O6 Mo1 O7 85.89(8) . .
O3 Mo1 O1 169.29(8) . 3_755
O1 Mo1 O1 78.16(7) . 3_755
O2 Mo1 O1 78.27(7) . 3_755
O6 Mo1 O1 73.54(7) . 3_755
O7 Mo1 O1 75.43(7) . 3_755
O3 Mo1 Mo2 98.95(7) . .
O1 Mo1 Mo2 47.86(5) . .
O2 Mo1 Mo2 47.78(5) . .
O6 Mo1 Mo2 134.41(5) . .
O7 Mo1 Mo2 132.67(5) . .
O1 Mo1 Mo2 91.70(4) 3_755 .
O4 Mo2 O2 109.42(9) . .
O4 Mo2 O1 109.06(9) . .
O2 Mo2 O1 89.39(7) . .
O4 Mo2 O8 97.02(9) . .
O2 Mo2 O8 84.49(7) . .
O1 Mo2 O8 153.77(8) . .
O4 Mo2 O5 99.12(9) . .
O2 Mo2 O5 151.09(7) . .
O1 Mo2 O5 85.51(7) . .
O8 Mo2 O5 87.63(8) . .
O4 Mo2 O2 169.42(8) . 3_755
O2 Mo2 O2 77.94(7) . 3_755
O1 Mo2 O2 78.02(7) . 3_755
O8 Mo2 O2 75.76(7) . 3_755
O5 Mo2 O2 73.16(7) . 3_755
O4 Mo2 Mo1 99.31(7) . .
O2 Mo2 Mo1 47.57(5) . .
O1 Mo2 Mo1 47.54(5) . .
O8 Mo2 Mo1 132.06(5) . .
O5 Mo2 Mo1 132.95(5) . .
O2 Mo2 Mo1 91.27(4) 3_755 .
O6 P1 O5 114.95(10) . 3_755
O6 P1 C1 106.55(12) . .
O5 P1 C1 107.61(12) 3_755 .
O6 P1 C7 109.45(12) . .
O5 P1 C7 108.04(12) 3_755 .
C1 P1 C7 110.19(12) . .
O7 P2 O7 116.31(15) . 3_755
O7 P2 C13 108.61(11) . 3_755
O7 P2 C13 106.97(11) 3_755 3_755
O7 P2 C13 106.97(11) . .
O7 P2 C13 108.61(11) 3_755 .
C13 P2 C13 109.25(17) 3_755 .
O8 P3 O8 116.17(15) 3_755 .
O8 P3 C19 110.42(12) 3_755 .
O8 P3 C19 106.58(12) . .
O8 P3 C19 106.58(12) 3_755 3_755
O8 P3 C19 110.42(12) . 3_755
C19 P3 C19 106.27(19) . 3_755
Mo1 O1 Mo2 84.60(7) . .
Mo1 O1 Mo1 101.77(7) . 3_755
Mo2 O1 Mo1 101.73(8) . 3_755
Mo1 O2 Mo2 84.65(7) . .
Mo1 O2 Mo2 101.90(7) . 3_755
Mo2 O2 Mo2 102.02(7) . 3_755
P1 O5 Mo2 129.43(11) 3_755 .
P1 O6 Mo1 132.12(11) . .
P2 O7 Mo1 131.57(11) . .
P3 O8 Mo2 132.15(12) . .
C6 C1 C2 120.1(3) . .
C6 C1 P1 123.7(2) . .
C2 C1 P1 116.1(2) . .
C3 C2 C1 119.9(3) . .
C3 C2 H2 120.1 . .
C1 C2 H2 120.1 . .
C4 C3 C2 120.1(3) . .
C4 C3 H3 119.9 . .
C2 C3 H3 119.9 . .
C5 C4 C3 119.9(3) . .
C5 C4 H4 120.0 . .
C3 C4 H4 120.0 . .
C4 C5 C6 120.9(3) . .
C4 C5 H5 119.6 . .
C6 C5 H5 119.6 . .
C1 C6 C5 119.0(3) . .
C1 C6 H6 120.5 . .
C5 C6 H6 120.5 . .
C8 C7 C12 119.8(3) . .
C8 C7 P1 119.4(2) . .
C12 C7 P1 120.8(2) . .
C9 C8 C7 120.3(3) . .
C9 C8 H8 119.9 . .
C7 C8 H8 119.9 . .
C10 C9 C8 119.9(3) . .
C10 C9 H9 120.1 . .
C8 C9 H9 120.1 . .
C9 C10 C11 120.1(3) . .
C9 C10 H10 120.0 . .
C11 C10 H10 120.0 . .
C12 C11 C10 120.4(3) . .
C12 C11 H11 119.8 . .
C10 C11 H11 119.8 . .
C11 C12 C7 119.5(3) . .
C11 C12 H12 120.2 . .
C7 C12 H12 120.2 . .
C14 C13 C18 119.6(3) . .
C14 C13 P2 120.5(2) . .
C18 C13 P2 119.9(2) . .
C15 C14 C13 119.8(3) . .
C15 C14 H14 120.1 . .
C13 C14 H14 120.1 . .
C16 C15 C14 120.4(3) . .
C16 C15 H15 119.8 . .
C14 C15 H15 119.8 . .
C17 C16 C15 120.2(3) . .
C17 C16 H16 119.9 . .
C15 C16 H16 119.9 . .
C16 C17 C18 119.8(3) . .
C16 C17 H17 120.1 . .
C18 C17 H17 120.1 . .
C17 C18 C13 120.1(3) . .
C17 C18 H18 119.9 . .
C13 C18 H18 119.9 . .
C20 C19 C24 119.3(3) . .
C20 C19 P3 119.2(2) . .
C24 C19 P3 121.5(2) . .
C19 C20 C21 120.4(4) . .
C19 C20 H20 119.8 . .
C21 C20 H20 119.8 . .
C22 C21 C20 119.9(4) . .
C22 C21 H21 120.0 . .
C20 C21 H21 120.0 . .
C21 C22 C23 120.6(3) . .
C21 C22 H22 119.7 . .
C23 C22 H22 119.7 . .
C22 C23 C24 120.2(4) . .
C22 C23 H23 119.9 . .
C24 C23 H23 119.9 . .
C19 C24 C23 119.5(3) . .
C19 C24 H24 120.2 . .
C23 C24 H24 120.2 . .

loop_
_geom_bond_atom_site_label_1
_geom_bond_atom_site_label_2
_geom_bond_distance
_geom_bond_site_symmetry_2
Mo1 O3 1.6717(19) .
Mo1 O1 1.9559(18) .
Mo1 O2 1.9569(18) .
Mo1 O6 2.0519(18) .
Mo1 O7 2.0648(18) .
Mo1 O1 2.3950(19) 3_755
Mo1 Mo2 2.6395(3) .
Mo2 O4 1.6686(19) .
Mo2 O2 1.9632(18) .
Mo2 O1 1.9661(18) .
Mo2 O8 2.0615(19) .
Mo2 O5 2.0701(19) .
Mo2 O2 2.3982(19) 3_755
P1 O6 1.527(2) .
P1 O5 1.5351(19) 3_755
P1 C1 1.789(3) .
P1 C7 1.789(3) .
P2 O7 1.5298(19) .
P2 O7 1.5298(19) 3_755
P2 C13 1.793(3) 3_755
P2 C13 1.793(3) .
P3 O8 1.526(2) 3_755
P3 O8 1.526(2) .
P3 C19 1.791(3) .
P3 C19 1.791(3) 3_755
O1 Mo1 2.3950(19) 3_755
O2 Mo2 2.3982(19) 3_755
O5 P1 1.5351(19) 3_755
C1 C6 1.391(4) .
C1 C2 1.398(4) .
C2 C3 1.387(4) .
C2 H2 0.9300 .
C3 C4 1.386(4) .
C3 H3 0.9300 .
C4 C5 1.379(5) .
C4 H4 0.9300 .
C5 C6 1.396(4) .
C5 H5 0.9300 .
C6 H6 0.9300 .
C7 C8 1.393(4) .
C7 C12 1.401(4) .
C8 C9 1.389(4) .
C8 H8 0.9300 .
C9 C10 1.388(4) .
C9 H9 0.9300 .
C10 C11 1.392(4) .
C10 H10 0.9300 .
C11 C12 1.390(4) .
C11 H11 0.9300 .
C12 H12 0.9300 .
C13 C14 1.389(4) .
C13 C18 1.394(4) .
C14 C15 1.388(4) .
C14 H14 0.9300 .
C15 C16 1.379(5) .
C15 H15 0.9300 .
C16 C17 1.379(5) .
C16 H16 0.9300 .
C17 C18 1.391(4) .
C17 H17 0.9300 .
C18 H18 0.9300 .
C19 C20 1.383(5) .
C19 C24 1.385(4) .
C20 C21 1.386(5) .
C20 H20 0.9300 .
C21 C22 1.360(7) .
C21 H21 0.9300 .
C22 C23 1.369(7) .
C22 H22 0.9300 .
C23 C24 1.393(5) .
C23 H23 0.9300 .
C24 H24 0.9300 .

loop_
_geom_hbond_atom_site_label_D
_geom_hbond_atom_site_label_H
_geom_hbond_atom_site_label_A
_geom_hbond_distance_DH
_geom_hbond_distance_HA
_geom_hbond_distance_DA
_geom_hbond_angle_DHA
_geom_hbond_site_symmetry_A
_geom_hbond_publ_flag
C4 H4 O3 0.93 2.52 3.188(4) 129 4_455 y
C21 H21 O4 0.93 2.57 3.420(5) 152 7_556 y

loop_
_publcif_info_tables.block_id
_publcif_info_tables.reference_item
{51ca8247-5647-4dc5-acfa-0bd26edf7dda} '_geom_hbond_atom_site_label_D'
{26bc12d2-614f-4dcf-a6bd-d32e52c74339} '_publcif_info_datablock.publ_exptl'

loop_
_publcif_info_cif.paper_type
EX

loop_
_publcif_info_datablock.id
_publcif_info_datablock.publ_exptl
_publcif_info_datablock.publ_geom
_publcif_info_datablock.structure
{26bc12d2-614f-4dcf-a6bd-d32e52c74339} ? ? ?
{51ca8247-5647-4dc5-acfa-0bd26edf7dda} y y y

loop_
_publcif_info_exptl_table_extra_item
sin_theta_over_lambda_max
